data_7060152
loop_
_publ_author_name
'O&#x2019;Toole, Niall'
'Lecourt, Constance'
'Suffren, Yan'
'Toche, Fran\,cois'
'Chiriac, Rodica'
'Gilon, Nicole'
'Bessueille, Fran\,cois'
'Brioude, Arnaud'
'Jeanneau, Erwann'
'Luneau, Dominique'
'Desroches, C\'edric'

_publ_section_title
;
 Intercalation of a manganese(ii)-thiacalixarene luminescent complex in
 layered double hydroxides: synthesis and photophysical characterization
;
_journal_issue 1
_journal_name_full 'New Journal of Chemistry'
_journal_page_first 343
_journal_page_last 350
_journal_paper_doi 10.1039/D0NJ04890A
_journal_volume 45
_journal_year 2021
_chemical_formula_moiety 'C92 H120 Al4 N4 O32 S8'
_chemical_formula_sum 'C92 H120 Al4 N4 O32 S8'
_chemical_formula_weight 2158.31
_space_group_crystal_system monoclinic
_space_group_IT_number 14
_space_group_name_Hall '-P 2yn'
_space_group_name_H-M_alt 'P 1 21/n 1'
_atom_sites_solution_hydrogens mixed
_atom_sites_solution_primary dual
_audit_creation_date 2020-06-03
_audit_creation_method
;
Olex2 1.3
(compiled 2020.02.04 svn.rd84adfe8 for OlexSys, GUI svn.r6032)
;
_audit_update_record
;
2020-06-15 deposited with the CCDC.	2020-11-17 downloaded from the CCDC.
;
_cell_angle_alpha 90
_cell_angle_beta 104.421(3)
_cell_angle_gamma 90
_cell_formula_units_Z 2
_cell_length_a 13.9486(4)
_cell_length_b 22.9133(7)
_cell_length_c 20.0205(6)
_cell_measurement_reflns_used 13198
_cell_measurement_temperature 293.00(10)
_cell_measurement_theta_max 24.6920
_cell_measurement_theta_min 3.0500
_cell_volume 6197.1(3)
_computing_cell_refinement 'CrysAlisPro 1.171.40.67a (Rigaku OD, 2019)'
_computing_data_collection 'CrysAlisPro 1.171.40.67a (Rigaku OD, 2019)'
_computing_data_reduction 'CrysAlisPro 1.171.40.67a (Rigaku OD, 2019)'
_computing_molecular_graphics 'Olex2 1.3 (Dolomanov et al., 2009)'
_computing_publication_material 'Olex2 1.3 (Dolomanov et al., 2009)'
_computing_structure_refinement 'SHELXL 2018/3 (Sheldrick, 2015)'
_computing_structure_solution 'SHELXT  (Sheldrick, 2015)'
_diffrn_ambient_temperature 293.00(10)
_diffrn_detector 'CCD plate'
_diffrn_detector_area_resol_mean 8.2634
_diffrn_detector_type Onyx
_diffrn_measured_fraction_theta_full 0.999
_diffrn_measured_fraction_theta_max 0.891
_diffrn_measurement_details
;
List of Runs (angles in degrees, time in seconds):

  # Type    Start    End  Width  t~exp~   \w     \q     \k     \f   Frames
#--------------------------------------------------------------------------
  1  \w    -62.00  31.00   1.00   90.00    --    9.08 -57.00 -60.00   93
  2  \w    -19.00   7.00   1.00   90.00    --    9.08 -57.00 150.00   26
  3  \w    -17.00  76.00   1.00   90.00    --    9.08  57.00  90.00   93
  4  \w     32.00  98.00   1.00   90.00    --    9.08-178.00 150.00   66
  5  \w    -83.00  11.00   1.00   90.00    --  -10.64 -57.00-150.00   94
;
_diffrn_measurement_device 'four-circle diffractometer'
_diffrn_measurement_device_type 'Xcalibur, Onyx'
_diffrn_measurement_method '\w scans'
_diffrn_orient_matrix_type 'CrysAlisPro convention (1999,Acta A55,543-557)'
_diffrn_orient_matrix_UB_11 -0.0122848000
_diffrn_orient_matrix_UB_12 0.0045392000
_diffrn_orient_matrix_UB_13 -0.0361824000
_diffrn_orient_matrix_UB_21 0.0345264000
_diffrn_orient_matrix_UB_22 0.0232784000
_diffrn_orient_matrix_UB_23 0.0043846000
_diffrn_orient_matrix_UB_31 0.0376020000
_diffrn_orient_matrix_UB_32 -0.0198884000
_diffrn_orient_matrix_UB_33 -0.0031397000
_diffrn_radiation_monochromator graphite
_diffrn_radiation_probe x-ray
_diffrn_radiation_type 'Mo K\a'
_diffrn_radiation_wavelength 0.71073
_diffrn_reflns_av_R_equivalents 0.0862
_diffrn_reflns_av_unetI/netI 0.1021
_diffrn_reflns_Laue_measured_fraction_full 0.999
_diffrn_reflns_Laue_measured_fraction_max 0.891
_diffrn_reflns_limit_h_max 18
_diffrn_reflns_limit_h_min -18
_diffrn_reflns_limit_k_max 28
_diffrn_reflns_limit_k_min -31
_diffrn_reflns_limit_l_max 27
_diffrn_reflns_limit_l_min -26
_diffrn_reflns_number 68248
_diffrn_reflns_point_group_measured_fraction_full 0.999
_diffrn_reflns_point_group_measured_fraction_max 0.891
_diffrn_reflns_theta_full 25.242
_diffrn_reflns_theta_max 29.266
_diffrn_reflns_theta_min 2.752
_diffrn_source 'fine-focus sealed X-ray tube'
_diffrn_source_type 'Enhance (Mo) X-ray Source'
_exptl_absorpt_coefficient_mu 0.240
_exptl_absorpt_correction_T_max 0.973
_exptl_absorpt_correction_T_min 0.945
_exptl_absorpt_correction_type analytical
_exptl_absorpt_process_details
;
CrysAlisPro 1.171.40.67a (Rigaku Oxford Diffraction, 2019)
Analytical numeric absorption correction using a multifaceted crystal
			model based on expressions derived by R.C. Clark & J.S. Reid.
(Clark, R. C. & Reid, J. S. (1995). Acta Cryst. A51, 887-897)
Empirical absorption correction using spherical harmonics,
 implemented in SCALE3 ABSPACK scaling algorithm.
;
_exptl_crystal_colour colourless
_exptl_crystal_colour_primary colourless
_exptl_crystal_density_diffrn 1.157
_exptl_crystal_description block
_exptl_crystal_F_000 2272
_exptl_crystal_size_max 0.341
_exptl_crystal_size_mid 0.15
_exptl_crystal_size_min 0.129
_refine_diff_density_max 0.372
_refine_diff_density_min -0.308
_refine_diff_density_rms 0.060
_refine_ls_extinction_method none
_refine_ls_goodness_of_fit_ref 1.000
_refine_ls_hydrogen_treatment mixed
_refine_ls_matrix_type full
_refine_ls_number_parameters 717
_refine_ls_number_reflns 15063
_refine_ls_number_restraints 152
_refine_ls_restrained_S_all 1.019
_refine_ls_R_factor_all 0.1269
_refine_ls_R_factor_gt 0.0653
_refine_ls_shift/su_max 0.001
_refine_ls_shift/su_mean 0.000
_refine_ls_structure_factor_coef Fsqd
_refine_ls_weighting_details 'w=1/[\s^2^(Fo^2^)+(0.0663P)^2^] where P=(Fo^2^+2Fc^2^)/3'
_refine_ls_weighting_scheme calc
_refine_ls_wR_factor_gt 0.1327
_refine_ls_wR_factor_ref 0.1567
_reflns_Friedel_coverage 0.000
_reflns_number_gt 8109
_reflns_number_total 15063
_reflns_threshold_expression 'I > 2\s(I)'
_cod_data_source_file d0nj04890a2.cif
_cod_data_source_block 28af2
_cod_depositor_comments 'Adding full bibliography for 7060152.cif.'
_cod_database_code 7060152
_shelx_shelxl_version_number 2018/3
_chemical_oxdiff_formula 'C92 H120 Al4 N4 O32 S8'
_shelx_space_group_comment
;
The symmetry employed for this shelxl refinement is uniquely defined
by the following loop, which should always be used as a source of
symmetry information in preference to the above space-group names.
They are only intended as comments.
;
_shelx_estimated_absorpt_t_max 0.970
_shelx_estimated_absorpt_t_min 0.923
_reflns_odcompleteness_completeness 99.85
_reflns_odcompleteness_iscentric 1
_reflns_odcompleteness_theta 26.32
_olex2_refinement_description
;
1. Fixed Uiso
 At 1.2 times of:
  All C(H) groups
 At 1.5 times of:
  All C(H,H,H) groups
2. Restrained distances
 O13-H13
 0.95 with sigma of 0.01
 O14-H14
 0.95 with sigma of 0.01
 C30A-C27 \\sim C30B-C27 \\sim C28A-C27 \\sim C28B-C27 \\sim C29A-C27 \\sim
C29B-C27
 with sigma of 0.01
 C19B-C17 \\sim C19A-C17 \\sim C18B-C17 \\sim C18A-C17 \\sim C20B-C17 \\sim
C20A-C17
 with sigma of 0.01
3. Uiso/Uaniso restraints and constraints
C27 \\sim C28A \\sim C28B \\sim C29A \\sim C29B \\sim C30A \\sim C30B: within
1.7A with sigma of 0.01 and sigma for terminal atoms of 0.02 within 1.7A
C18A \\sim C18B \\sim C19A \\sim C19B \\sim C20A \\sim C20B: within 1.7A with
sigma of 0.01 and sigma for terminal atoms of 0.02 within 1.7A
C37 \\sim C38 \\sim C38 \\sim C39 \\sim C40: within 1.7A with sigma of 0.01 and
sigma for terminal atoms of 0.02 within 1.7A
Uanis(C38) \\sim Ueq: with sigma of 0.005 and sigma for terminal atoms of 0.01
4. Others
 Sof(C28B)=Sof(H28D)=Sof(H28E)=Sof(H28F)=Sof(C29B)=Sof(H29D)=Sof(H29E)=
 Sof(H29F)=Sof(C30B)=Sof(H30D)=Sof(H30E)=Sof(H30F)=1-FVAR(1)
 Sof(C28A)=Sof(H28A)=Sof(H28B)=Sof(H28C)=Sof(C29A)=Sof(H29A)=Sof(H29B)=
 Sof(H29C)=Sof(C30A)=Sof(H30A)=Sof(H30B)=Sof(H30C)=FVAR(1)
 Sof(C18B)=Sof(H18D)=Sof(H18E)=Sof(H18F)=Sof(C19B)=Sof(H19D)=Sof(H19E)=
 Sof(H19F)=Sof(C20B)=Sof(H20D)=Sof(H20E)=Sof(H20F)=1-FVAR(2)
 Sof(C18A)=Sof(H18A)=Sof(H18B)=Sof(H18C)=Sof(C19A)=Sof(H19A)=Sof(H19B)=
 Sof(H19C)=Sof(C20A)=Sof(H20A)=Sof(H20B)=Sof(H20C)=FVAR(2)
5.a Aromatic/amide H refined with riding coordinates:
 C4(H4), C6(H6), C13(H13A), C15(H15), C24(H24), C26(H26), C33(H33), C35(H35),
 C41(H41), C44(H44)
5.b Idealised Me refined as rotating group:
 C8(H8A,H8B,H8C), C9(H9A,H9B,H9C), C10(H10A,H10B,H10C), C18A(H18A,H18B,H18C),
 C18B(H18D,H18E,H18F), C19A(H19A,H19B,H19C), C19B(H19D,H19E,H19F), C20A(H20A,
 H20B,H20C), C20B(H20D,H20E,H20F), C28A(H28A,H28B,H28C), C28B(H28D,H28E,H28F),
 C29A(H29A,H29B,H29C), C29B(H29D,H29E,H29F), C30A(H30A,H30B,H30C), C30B(H30D,
 H30E,H30F), C38(H38A,H38B,H38C), C39(H39A,H39B,H39C), C40(H40A,H40B,H40C),
 C42(H42A,H42B,H42C), C43(H43A,H43B,H43C), C45(H45A,H45B,H45C), C46(H46A,H46B,
 H46C)
;
_smtbx_masks_void_probe_radius 1.2
_smtbx_masks_void_truncation_radius 1.2
_olex2_date_sample_data_collection 2014-01-30
_olex2_exptl_crystal_mounting_method 'The crystal was mounted on a nylon loop in perfluoroether oil'
_olex2_submission_original_sample_id 28AF2
_olex2_submission_special_instructions 'No special instructions were received'
_oxdiff_exptl_absorpt_empirical_details
;
Empirical correction (ABSPACK) includes:
- Absorption correction using spherical harmonics
- Frame scaling
;
_oxdiff_exptl_absorpt_empirical_full_max 1.214
_oxdiff_exptl_absorpt_empirical_full_min 0.825

loop_
_space_group_symop_operation_xyz
'x, y, z'
'-x+1/2, y+1/2, -z+1/2'
'-x, -y, -z'
'x-1/2, -y-1/2, z-1/2'

loop_
_atom_site_label
_atom_site_type_symbol
_atom_site_fract_x
_atom_site_fract_y
_atom_site_fract_z
_atom_site_U_iso_or_equiv
_atom_site_adp_type
_atom_site_occupancy
_atom_site_site_symmetry_order
_atom_site_calc_flag
_atom_site_refinement_flags_posn
_atom_site_refinement_flags_adp
_atom_site_refinement_flags_occupancy
_atom_site_disorder_assembly
_atom_site_disorder_group
S1 S 0.27630(5) 0.32554(3) 0.88127(4) 0.03431(18) Uani 1 1 d . . . . .
S2 S 0.07540(5) 0.53312(3) 0.81553(4) 0.03818(19) Uani 1 1 d . . . . .
S3 S 0.41572(5) 0.63866(3) 0.77590(4) 0.03690(19) Uani 1 1 d . . . . .
S4 S 0.61371(5) 0.43131(3) 0.83605(4) 0.03492(18) Uani 1 1 d . . . . .
Al1 Al 0.35784(6) 0.43754(4) 0.95955(4) 0.0310(2) Uani 1 1 d . . . . .
Al2 Al 0.42091(6) 0.57359(4) 0.91219(4) 0.0337(2) Uani 1 1 d . . . . .
O1 O 0.31229(13) 0.35138(8) 0.94987(9) 0.0364(5) Uani 1 1 d . . . . .
O2 O 0.24984(14) 0.26521(8) 0.87957(10) 0.0433(5) Uani 1 1 d . . . . .
O3 O 0.10434(14) 0.55317(9) 0.88568(10) 0.0432(5) Uani 1 1 d . . . . .
O4 O -0.02481(14) 0.54509(9) 0.77804(11) 0.0466(5) Uani 1 1 d . . . . .
O5 O 0.43933(13) 0.64551(8) 0.85095(10) 0.0385(5) Uani 1 1 d . . . . .
O6 O 0.42261(15) 0.68978(9) 0.73651(11) 0.0480(5) Uani 1 1 d . . . . .
O7 O 0.63800(13) 0.44751(9) 0.90721(10) 0.0389(5) Uani 1 1 d . . . . .
O8 O 0.69129(14) 0.40457(9) 0.81062(11) 0.0461(5) Uani 1 1 d . . . . .
O9 O 0.44345(13) 0.41731(8) 0.90696(9) 0.0347(5) Uani 1 1 d . . . . .
O10 O 0.25373(13) 0.45437(8) 0.88222(10) 0.0365(5) Uani 1 1 d . . . . .
O11 O 0.29150(13) 0.57521(8) 0.86069(10) 0.0362(5) Uani 1 1 d . . . . .
O12 O 0.46021(13) 0.52631(8) 0.84691(9) 0.0359(5) Uani 1 1 d . . . . .
O13 O 0.39693(13) 0.51482(8) 0.96757(9) 0.0323(4) Uani 1 1 d D . . . .
H13 H 0.410(3) 0.5194(16) 1.0152(6) 0.076(12) Uiso 1 1 d D . . . .
O14 O 0.55118(14) 0.58576(9) 0.95945(10) 0.0388(5) Uani 1 1 d D . . . .
H14 H 0.579(4) 0.610(2) 0.932(2) 0.17(2) Uiso 1 1 d D . . . .
O15 O 0.38742(15) 0.63449(9) 0.96877(10) 0.0452(5) Uani 1 1 d . . . . .
O16 O 0.26617(14) 0.44151(9) 1.01730(10) 0.0407(5) Uani 1 1 d . . . . .
N1 N 0.2960(2) 0.68999(14) 1.02067(16) 0.0650(8) Uani 1 1 d . . . . .
N2 N 0.15744(19) 0.48659(13) 1.06589(15) 0.0546(7) Uani 1 1 d . . . . .
C1 C 0.17295(19) 0.36543(12) 0.83839(14) 0.0351(7) Uani 1 1 d . . . . .
C2 C 0.17616(19) 0.42704(12) 0.84663(14) 0.0326(6) Uani 1 1 d . . . . .
C3 C 0.08891(19) 0.45609(12) 0.81168(15) 0.0355(7) Uani 1 1 d . . . . .
C4 C 0.0091(2) 0.42616(14) 0.77090(16) 0.0422(7) Uani 1 1 d . . . . .
H4 H -0.046100 0.447436 0.748017 0.051 Uiso 1 1 calc R U . . .
C5 C 0.0076(2) 0.36620(14) 0.76258(15) 0.0416(7) Uani 1 1 d . . . . .
C6 C 0.0923(2) 0.33660(13) 0.79785(15) 0.0401(7) Uani 1 1 d . . . . .
H6 H 0.094574 0.296201 0.793985 0.048 Uiso 1 1 calc R U . . .
C7 C -0.0808(2) 0.33323(15) 0.71688(18) 0.0521(9) Uani 1 1 d . . . . .
C8 C -0.1646(3) 0.37461(18) 0.6837(2) 0.0820(13) Uani 1 1 d . . . . .
H8A H -0.185351 0.395814 0.718993 0.123 Uiso 1 1 calc R U . . .
H8B H -0.219321 0.352569 0.656917 0.123 Uiso 1 1 calc R U . . .
H8C H -0.141879 0.401537 0.654231 0.123 Uiso 1 1 calc R U . . .
C9 C -0.0450(3) 0.30251(19) 0.6592(2) 0.0778(12) Uani 1 1 d . . . . .
H9A H -0.020148 0.331043 0.632677 0.117 Uiso 1 1 calc R U . . .
H9B H -0.099270 0.281891 0.629746 0.117 Uiso 1 1 calc R U . . .
H9C H 0.006687 0.275431 0.679196 0.117 Uiso 1 1 calc R U . . .
C10 C -0.1191(3) 0.28834(19) 0.7599(2) 0.0803(13) Uani 1 1 d . . . . .
H10A H -0.066887 0.261640 0.780102 0.120 Uiso 1 1 calc R U . . .
H10B H -0.173189 0.267233 0.730908 0.120 Uiso 1 1 calc R U . . .
H10C H -0.141359 0.307814 0.795702 0.120 Uiso 1 1 calc R U . . .
C11 C 0.2505(2) 0.58196(12) 0.79606(15) 0.0332(6) Uani 1 1 d . . . . .
C12 C 0.2960(2) 0.61011(12) 0.74877(15) 0.0354(7) Uani 1 1 d . . . . .
C13 C 0.2498(2) 0.61743(13) 0.67921(16) 0.0445(8) Uani 1 1 d . . . . .
H13A H 0.283425 0.636379 0.650830 0.053 Uiso 1 1 calc R U . . .
C14 C 0.1542(2) 0.59703(14) 0.65118(16) 0.0461(8) Uani 1 1 d . . . . .
C15 C 0.1077(2) 0.57110(13) 0.69677(16) 0.0441(8) Uani 1 1 d . . . . .
H15 H 0.043123 0.557920 0.679935 0.053 Uiso 1 1 calc R U . . .
C16 C 0.1519(2) 0.56365(12) 0.76617(15) 0.0352(7) Uani 1 1 d . . . . .
C17 C 0.1040(3) 0.60438(16) 0.57411(17) 0.0610(10) Uani 1 1 d D . . . .
C18A C -0.0022(6) 0.5800(6) 0.5562(5) 0.100(4) Uani 0.540(8) 1 d D U P A 1
H18A H -0.032027 0.585890 0.508082 0.150 Uiso 0.540(8) 1 calc R U P A 1
H18B H -0.040358 0.599793 0.583100 0.150 Uiso 0.540(8) 1 calc R U P A 1
H18C H -0.000375 0.538972 0.566413 0.150 Uiso 0.540(8) 1 calc R U P A 1
C18B C 0.0553(13) 0.5483(4) 0.5448(6) 0.107(4) Uani 0.460(8) 1 d D U P A 2
H18D H 0.012596 0.534882 0.572478 0.160 Uiso 0.460(8) 1 calc R U P A 2
H18E H 0.105079 0.519446 0.544650 0.160 Uiso 0.460(8) 1 calc R U P A 2
H18F H 0.017016 0.554852 0.498411 0.160 Uiso 0.460(8) 1 calc R U P A 2
C19A C 0.1594(8) 0.5676(5) 0.5317(4) 0.110(4) Uani 0.540(8) 1 d D U P A 1
H19A H 0.162409 0.527784 0.546930 0.165 Uiso 0.540(8) 1 calc R U P A 1
H19B H 0.225362 0.582514 0.537764 0.165 Uiso 0.540(8) 1 calc R U P A 1
H19C H 0.125161 0.569553 0.483771 0.165 Uiso 0.540(8) 1 calc R U P A 1
C19B C 0.1778(7) 0.6273(6) 0.5349(4) 0.089(4) Uani 0.460(8) 1 d D U P A 2
H19D H 0.227532 0.598239 0.535295 0.134 Uiso 0.460(8) 1 calc R U P A 2
H19E H 0.208647 0.662201 0.556723 0.134 Uiso 0.460(8) 1 calc R U P A 2
H19F H 0.143477 0.635824 0.488088 0.134 Uiso 0.460(8) 1 calc R U P A 2
C20A C 0.0942(11) 0.6680(3) 0.5544(6) 0.110(4) Uani 0.540(8) 1 d D U P A 1
H20A H 0.058660 0.671582 0.506901 0.165 Uiso 0.540(8) 1 calc R U P A 1
H20B H 0.158903 0.684805 0.560725 0.165 Uiso 0.540(8) 1 calc R U P A 1
H20C H 0.058915 0.688058 0.582944 0.165 Uiso 0.540(8) 1 calc R U P A 1
C20B C 0.0286(9) 0.6537(5) 0.5695(7) 0.109(5) Uani 0.460(8) 1 d D U P A 2
H20D H 0.009178 0.667906 0.522947 0.163 Uiso 0.460(8) 1 calc R U P A 2
H20E H 0.057967 0.684881 0.599752 0.163 Uiso 0.460(8) 1 calc R U P A 2
H20F H -0.028463 0.639257 0.582833 0.163 Uiso 0.460(8) 1 calc R U P A 2
C21 C 0.4965(2) 0.58589(13) 0.75900(15) 0.0375(7) Uani 1 1 d . . . . .
C22 C 0.50940(19) 0.53453(12) 0.80027(14) 0.0323(6) Uani 1 1 d . . . . .
C23 C 0.5765(2) 0.49419(12) 0.78466(15) 0.0352(7) Uani 1 1 d . . . . .
C24 C 0.6219(2) 0.50369(14) 0.73095(15) 0.0438(8) Uani 1 1 d . . . . .
H24 H 0.664485 0.475253 0.721826 0.053 Uiso 1 1 calc R U . . .
C25 C 0.6065(2) 0.55358(16) 0.69057(17) 0.0504(8) Uani 1 1 d . . . . .
C26 C 0.5421(2) 0.59444(15) 0.70610(16) 0.0494(8) Uani 1 1 d . . . . .
H26 H 0.529343 0.628523 0.680172 0.059 Uiso 1 1 calc R U . . .
C27 C 0.6590(3) 0.56465(19) 0.6327(2) 0.0770(12) Uani 1 1 d D U . . .
C28A C 0.7175(7) 0.6227(3) 0.6486(5) 0.117(3) Uani 0.644(6) 1 d D U P B 1
H28A H 0.671927 0.654791 0.642326 0.175 Uiso 0.644(6) 1 calc R U P B 1
H28B H 0.759992 0.626896 0.617844 0.175 Uiso 0.644(6) 1 calc R U P B 1
H28C H 0.756691 0.622201 0.695358 0.175 Uiso 0.644(6) 1 calc R U P B 1
C28B C 0.6236(13) 0.6162(6) 0.5874(9) 0.108(4) Uani 0.356(6) 1 d D U P B 2
H28D H 0.552627 0.617847 0.576480 0.161 Uiso 0.356(6) 1 calc R U P B 2
H28E H 0.645052 0.612589 0.545552 0.161 Uiso 0.356(6) 1 calc R U P B 2
H28F H 0.650469 0.651313 0.610942 0.161 Uiso 0.356(6) 1 calc R U P B 2
C29A C 0.5787(6) 0.5730(5) 0.5668(3) 0.112(3) Uani 0.644(6) 1 d D U P B 1
H29A H 0.538624 0.538505 0.557423 0.169 Uiso 0.644(6) 1 calc R U P B 1
H29B H 0.608574 0.580201 0.529233 0.169 Uiso 0.644(6) 1 calc R U P B 1
H29C H 0.538074 0.605725 0.571910 0.169 Uiso 0.644(6) 1 calc R U P B 1
C29B C 0.6427(12) 0.5085(5) 0.5890(7) 0.110(4) Uani 0.356(6) 1 d D U P B 2
H29D H 0.660122 0.475185 0.618709 0.164 Uiso 0.356(6) 1 calc R U P B 2
H29E H 0.683431 0.509450 0.556828 0.164 Uiso 0.356(6) 1 calc R U P B 2
H29F H 0.574374 0.505749 0.564332 0.164 Uiso 0.356(6) 1 calc R U P B 2
C30A C 0.7365(7) 0.5205(4) 0.6290(5) 0.099(3) Uani 0.644(6) 1 d D U P B 1
H30A H 0.780722 0.515827 0.673845 0.148 Uiso 0.644(6) 1 calc R U P B 1
H30B H 0.773082 0.533552 0.597066 0.148 Uiso 0.644(6) 1 calc R U P B 1
H30C H 0.705453 0.483818 0.613775 0.148 Uiso 0.644(6) 1 calc R U P B 1
C30B C 0.7689(6) 0.5624(9) 0.6622(8) 0.108(4) Uani 0.356(6) 1 d D U P B 2
H30D H 0.789852 0.596326 0.690093 0.161 Uiso 0.356(6) 1 calc R U P B 2
H30E H 0.801608 0.561393 0.625275 0.161 Uiso 0.356(6) 1 calc R U P B 2
H30F H 0.785657 0.527955 0.689968 0.161 Uiso 0.356(6) 1 calc R U P B 2
C31 C 0.44100(19) 0.38071(12) 0.85792(14) 0.0310(6) Uani 1 1 d . . . . .
C32 C 0.5139(2) 0.38153(12) 0.81862(14) 0.0341(7) Uani 1 1 d . . . . .
C33 C 0.5138(2) 0.34120(13) 0.76681(16) 0.0423(7) Uani 1 1 d . . . . .
H33 H 0.563030 0.343694 0.743037 0.051 Uiso 1 1 calc R U . . .
C34 C 0.4433(2) 0.29727(13) 0.74891(17) 0.0469(8) Uani 1 1 d . . . . .
C35 C 0.3716(2) 0.29550(13) 0.78586(16) 0.0434(8) Uani 1 1 d . . . . .
H35 H 0.323297 0.266610 0.775788 0.052 Uiso 1 1 calc R U . . .
C36 C 0.36965(19) 0.33572(12) 0.83764(14) 0.0334(6) Uani 1 1 d . . . . .
C37 C 0.4515(3) 0.25044(17) 0.6960(2) 0.0686(11) Uani 1 1 d . U . . .
C38 C 0.4800(4) 0.2784(2) 0.6339(2) 0.1208(19) Uani 1 1 d . U . . .
H38A H 0.485275 0.248696 0.601275 0.181 Uiso 1 1 calc R U . . .
H38B H 0.542475 0.298046 0.649300 0.181 Uiso 1 1 calc R U . . .
H38C H 0.430139 0.306100 0.612466 0.181 Uiso 1 1 calc R U . . .
C39 C 0.5322(5) 0.2080(2) 0.7307(3) 0.145(2) Uani 1 1 d . U . . .
H39A H 0.539551 0.178488 0.698321 0.218 Uiso 1 1 calc R U . . .
H39B H 0.514463 0.190011 0.769274 0.218 Uiso 1 1 calc R U . . .
H39C H 0.593546 0.228642 0.746538 0.218 Uiso 1 1 calc R U . . .
C40 C 0.3556(4) 0.2177(2) 0.6691(2) 0.1080(18) Uani 1 1 d . U . . .
H40A H 0.306094 0.244015 0.643837 0.162 Uiso 1 1 calc R U . . .
H40B H 0.334042 0.201543 0.707107 0.162 Uiso 1 1 calc R U . . .
H40C H 0.365752 0.186811 0.639197 0.162 Uiso 1 1 calc R U . . .
C41 C 0.3092(3) 0.64438(15) 0.98387(18) 0.0531(9) Uani 1 1 d . . . . .
H41 H 0.256864 0.618581 0.968712 0.064 Uiso 1 1 calc R U . . .
C42 C 0.3736(4) 0.7311(2) 1.0448(3) 0.0986(16) Uani 1 1 d . . . . .
H42A H 0.394112 0.729789 1.094233 0.148 Uiso 1 1 calc R U . . .
H42B H 0.350297 0.769650 1.030274 0.148 Uiso 1 1 calc R U . . .
H42C H 0.428760 0.721701 1.026089 0.148 Uiso 1 1 calc R U . . .
C43 C 0.2027(4) 0.6972(3) 1.0390(3) 0.121(2) Uani 1 1 d . . . . .
H43A H 0.158588 0.666131 1.019045 0.181 Uiso 1 1 calc R U . . .
H43B H 0.173755 0.733962 1.021819 0.181 Uiso 1 1 calc R U . . .
H43C H 0.213725 0.696256 1.088266 0.181 Uiso 1 1 calc R U . . .
C44 C 0.2077(2) 0.48243(14) 1.01863(16) 0.0425(7) Uani 1 1 d . . . . .
H44 H 0.199310 0.511127 0.984815 0.051 Uiso 1 1 calc R U . . .
C45 C 0.0935(3) 0.53669(19) 1.0671(2) 0.0775(12) Uani 1 1 d . . . . .
H45A H 0.122537 0.560993 1.105933 0.116 Uiso 1 1 calc R U . . .
H45B H 0.029767 0.523366 1.070903 0.116 Uiso 1 1 calc R U . . .
H45C H 0.085928 0.558691 1.025322 0.116 Uiso 1 1 calc R U . . .
C46 C 0.1734(3) 0.4457(2) 1.1228(2) 0.0818(13) Uani 1 1 d . . . . .
H46A H 0.117010 0.420432 1.117025 0.123 Uiso 1 1 calc R U . . .
H46B H 0.182484 0.466743 1.165404 0.123 Uiso 1 1 calc R U . . .
H46C H 0.231360 0.422750 1.123797 0.123 Uiso 1 1 calc R U . . .

loop_
_atom_site_aniso_label
_atom_site_aniso_U_11
_atom_site_aniso_U_22
_atom_site_aniso_U_33
_atom_site_aniso_U_23
_atom_site_aniso_U_13
_atom_site_aniso_U_12
S1 0.0347(4) 0.0316(4) 0.0370(4) -0.0002(3) 0.0095(3) -0.0013(3)
S2 0.0337(4) 0.0386(4) 0.0431(5) 0.0014(4) 0.0112(3) 0.0033(3)
S3 0.0400(4) 0.0333(4) 0.0383(4) 0.0068(3) 0.0114(3) 0.0001(3)
S4 0.0349(4) 0.0367(4) 0.0352(4) -0.0002(3) 0.0127(3) 0.0007(3)
Al1 0.0316(4) 0.0336(5) 0.0286(5) -0.0011(4) 0.0088(4) -0.0016(4)
Al2 0.0374(5) 0.0328(5) 0.0315(5) 0.0009(4) 0.0096(4) 0.0002(4)
O1 0.0384(10) 0.0368(11) 0.0338(11) 0.0004(9) 0.0085(9) -0.0034(9)
O2 0.0459(12) 0.0331(12) 0.0512(13) 0.0002(10) 0.0127(10) -0.0048(9)
O3 0.0481(12) 0.0429(12) 0.0424(13) -0.0026(10) 0.0186(10) 0.0002(9)
O4 0.0319(10) 0.0492(13) 0.0573(14) 0.0061(11) 0.0084(10) 0.0078(9)
O5 0.0425(11) 0.0378(12) 0.0350(11) 0.0011(9) 0.0094(9) -0.0027(9)
O6 0.0554(13) 0.0399(12) 0.0505(14) 0.0166(11) 0.0169(11) 0.0002(10)
O7 0.0398(11) 0.0459(12) 0.0310(11) -0.0019(9) 0.0087(9) -0.0027(9)
O8 0.0406(11) 0.0507(13) 0.0523(14) -0.0003(11) 0.0214(10) 0.0066(10)
O9 0.0366(10) 0.0360(11) 0.0341(11) -0.0066(9) 0.0139(9) -0.0055(8)
O10 0.0354(10) 0.0354(11) 0.0363(11) 0.0005(9) 0.0041(9) -0.0051(9)
O11 0.0353(10) 0.0432(12) 0.0294(11) 0.0060(9) 0.0067(9) 0.0013(9)
O12 0.0453(11) 0.0350(11) 0.0323(11) 0.0035(9) 0.0188(9) 0.0012(9)
O13 0.0368(10) 0.0349(11) 0.0253(11) 0.0000(9) 0.0078(9) 0.0002(8)
O14 0.0384(11) 0.0437(12) 0.0330(11) 0.0051(10) 0.0061(9) -0.0043(9)
O15 0.0520(13) 0.0408(12) 0.0431(13) -0.0009(10) 0.0127(10) 0.0056(10)
O16 0.0404(11) 0.0438(12) 0.0423(12) -0.0001(10) 0.0186(9) -0.0001(10)
N1 0.081(2) 0.056(2) 0.061(2) -0.0046(17) 0.0236(17) 0.0222(17)
N2 0.0432(15) 0.071(2) 0.0550(19) -0.0112(16) 0.0227(14) -0.0038(14)
C1 0.0353(15) 0.0374(17) 0.0326(16) -0.0005(14) 0.0085(13) -0.0014(13)
C2 0.0353(15) 0.0357(16) 0.0282(15) -0.0007(13) 0.0106(12) -0.0026(13)
C3 0.0345(15) 0.0354(16) 0.0378(17) 0.0005(14) 0.0112(13) -0.0001(12)
C4 0.0333(15) 0.049(2) 0.0419(18) 0.0015(16) 0.0043(13) 0.0019(14)
C5 0.0360(16) 0.049(2) 0.0379(18) -0.0064(15) 0.0058(13) -0.0001(14)
C6 0.0399(17) 0.0380(17) 0.0423(18) -0.0062(15) 0.0099(14) -0.0044(13)
C7 0.0432(18) 0.049(2) 0.057(2) -0.0077(18) -0.0010(16) 0.0006(15)
C8 0.055(2) 0.077(3) 0.094(3) -0.018(2) -0.021(2) 0.003(2)
C9 0.073(3) 0.084(3) 0.062(3) -0.023(2) -0.011(2) 0.003(2)
C10 0.058(2) 0.085(3) 0.091(3) -0.004(3) 0.006(2) -0.027(2)
C11 0.0378(15) 0.0278(15) 0.0359(17) 0.0000(13) 0.0127(13) 0.0062(12)
C12 0.0358(15) 0.0352(16) 0.0352(17) 0.0033(14) 0.0087(13) 0.0035(12)
C13 0.059(2) 0.0393(18) 0.0377(18) 0.0048(15) 0.0163(16) 0.0025(15)
C14 0.0509(19) 0.049(2) 0.0360(18) 0.0042(16) 0.0056(15) 0.0049(15)
C15 0.0433(17) 0.0451(19) 0.0402(19) -0.0024(16) 0.0033(15) -0.0027(14)
C16 0.0364(15) 0.0326(16) 0.0374(17) 0.0019(13) 0.0105(13) 0.0028(12)
C17 0.065(2) 0.073(3) 0.038(2) 0.0070(19) -0.0011(18) -0.009(2)
C18A 0.111(8) 0.135(10) 0.037(5) 0.004(6) -0.014(5) -0.024(7)
C18B 0.169(11) 0.095(8) 0.041(5) -0.014(6) -0.003(7) -0.047(8)
C19A 0.137(8) 0.144(9) 0.041(5) -0.026(5) 0.006(5) 0.014(7)
C19B 0.110(7) 0.127(9) 0.022(4) 0.008(5) 0.002(4) -0.021(7)
C20A 0.160(10) 0.065(6) 0.067(6) 0.032(5) -0.042(7) -0.015(6)
C20B 0.113(10) 0.113(10) 0.073(8) 0.025(7) -0.027(8) 0.013(8)
C21 0.0386(16) 0.0413(18) 0.0349(17) 0.0066(14) 0.0135(13) 0.0003(13)
C22 0.0337(15) 0.0350(16) 0.0283(15) -0.0013(13) 0.0076(12) -0.0049(12)
C23 0.0379(15) 0.0371(17) 0.0323(16) 0.0009(13) 0.0120(13) -0.0033(13)
C24 0.0434(17) 0.054(2) 0.0382(18) 0.0036(16) 0.0176(14) 0.0072(15)
C25 0.0473(18) 0.067(2) 0.0417(19) 0.0126(18) 0.0198(15) 0.0073(17)
C26 0.0526(19) 0.053(2) 0.045(2) 0.0169(16) 0.0169(16) 0.0061(16)
C27 0.082(3) 0.102(3) 0.062(3) 0.032(2) 0.046(2) 0.025(2)
C28A 0.132(6) 0.118(6) 0.139(6) 0.012(5) 0.105(5) -0.019(5)
C28B 0.131(9) 0.127(10) 0.088(8) 0.035(8) 0.073(7) 0.015(8)
C29A 0.132(7) 0.173(9) 0.046(4) 0.029(5) 0.048(4) 0.039(6)
C29B 0.127(9) 0.147(10) 0.085(8) 0.028(8) 0.083(7) 0.023(9)
C30A 0.106(6) 0.120(6) 0.100(6) 0.034(5) 0.081(5) 0.042(5)
C30B 0.090(8) 0.144(10) 0.110(9) 0.031(8) 0.065(7) -0.002(8)
C31 0.0333(15) 0.0293(15) 0.0291(15) -0.0010(13) 0.0053(12) 0.0041(12)
C32 0.0381(15) 0.0300(15) 0.0345(16) -0.0007(13) 0.0096(13) 0.0008(12)
C33 0.0512(18) 0.0382(18) 0.0423(18) -0.0047(15) 0.0210(15) -0.0015(14)
C34 0.060(2) 0.0374(18) 0.047(2) -0.0089(16) 0.0210(16) -0.0053(15)
C35 0.0455(18) 0.0371(18) 0.0477(19) -0.0039(16) 0.0119(15) -0.0042(14)
C36 0.0350(15) 0.0326(16) 0.0337(16) -0.0013(13) 0.0108(12) -0.0013(12)
C37 0.089(3) 0.063(2) 0.069(3) -0.034(2) 0.049(2) -0.021(2)
C38 0.184(5) 0.116(4) 0.090(3) -0.054(3) 0.086(3) -0.058(4)
C39 0.176(6) 0.094(4) 0.157(5) -0.062(4) 0.024(4) 0.051(4)
C40 0.141(4) 0.100(4) 0.101(4) -0.069(3) 0.065(3) -0.060(3)
C41 0.053(2) 0.054(2) 0.054(2) 0.0029(18) 0.0144(17) 0.0032(17)
C42 0.116(4) 0.069(3) 0.101(4) -0.024(3) 0.008(3) 0.014(3)
C43 0.119(4) 0.140(5) 0.123(4) -0.006(4) 0.070(4) 0.048(4)
C44 0.0402(17) 0.0462(19) 0.0426(19) -0.0047(16) 0.0129(15) -0.0042(15)
C45 0.060(2) 0.094(3) 0.085(3) -0.021(3) 0.033(2) 0.015(2)
C46 0.076(3) 0.119(4) 0.062(3) 0.018(3) 0.038(2) 0.001(3)

loop_
_atom_type_symbol
_atom_type_description
_atom_type_scat_dispersion_real
_atom_type_scat_dispersion_imag
_atom_type_scat_source
C C 0.0033 0.0016 'International Tables Vol C Tables 4.2.6.8 and 6.1.1.4'
H H 0.0000 0.0000 'International Tables Vol C Tables 4.2.6.8 and 6.1.1.4'
Al Al 0.0645 0.0514 'International Tables Vol C Tables 4.2.6.8 and 6.1.1.4'
N N 0.0061 0.0033 'International Tables Vol C Tables 4.2.6.8 and 6.1.1.4'
O O 0.0106 0.0060 'International Tables Vol C Tables 4.2.6.8 and 6.1.1.4'
S S 0.1246 0.1234 'International Tables Vol C Tables 4.2.6.8 and 6.1.1.4'

loop_
_exptl_crystal_face_index_h
_exptl_crystal_face_index_k
_exptl_crystal_face_index_l
_exptl_crystal_face_perp_dist
0 -1 0 0.0932
2 0 -1 0.1643
-2 0 1 0.1563
0 -1 -1 0.0880
0 1 1 0.0410
1 -1 0 0.1659
-17 16 0 0.1416
-1 -22 20 0.0737
1 22 -20 0.0648
-16 9 20 0.1064

loop_
_geom_angle_atom_site_label_1
_geom_angle_atom_site_label_2
_geom_angle_atom_site_label_3
_geom_angle
_geom_angle_site_symmetry_1
_geom_angle_site_symmetry_3
_geom_angle_publ_flag
O1 S1 C1 107.36(12) . . ?
O1 S1 C36 106.83(12) . . ?
O2 S1 O1 116.07(12) . . ?
O2 S1 C1 108.58(13) . . ?
O2 S1 C36 109.63(13) . . ?
C1 S1 C36 108.10(13) . . ?
O3 S2 O4 116.68(13) . . ?
O3 S2 C3 110.65(13) . . ?
O3 S2 C16 110.97(13) . . ?
O4 S2 C3 105.45(13) . . ?
O4 S2 C16 106.01(13) . . ?
C16 S2 C3 106.44(13) . . ?
O5 S3 C12 108.18(13) . . ?
O5 S3 C21 106.42(12) . . ?
O6 S3 O5 116.73(13) . . ?
O6 S3 C12 108.99(13) . . ?
O6 S3 C21 109.03(13) . . ?
C21 S3 C12 107.09(14) . . ?
O7 S4 O8 116.74(12) . . ?
O7 S4 C23 109.28(13) . . ?
O7 S4 C32 110.13(13) . . ?
O8 S4 C23 106.13(13) . . ?
O8 S4 C32 106.24(13) . . ?
C32 S4 C23 107.92(13) . . ?
O9 Al1 O1 86.21(8) . . ?
O9 Al1 O10 93.38(9) . . ?
O9 Al1 O13 94.11(9) . . ?
O9 Al1 O14 91.57(9) . 3_667 ?
O9 Al1 O16 168.08(10) . . ?
O10 Al1 O1 87.84(8) . . ?
O10 Al1 O16 89.57(9) . . ?
O13 Al1 O1 179.26(9) . . ?
O13 Al1 O10 91.48(9) . . ?
O13 Al1 O14 94.38(9) . 3_667 ?
O13 Al1 O16 97.36(9) . . ?
O14 Al1 O1 86.27(9) 3_667 . ?
O14 Al1 O10 172.05(10) 3_667 . ?
O14 Al1 O16 84.36(9) 3_667 . ?
O16 Al1 O1 82.36(9) . . ?
O11 Al2 O5 84.44(8) . . ?
O11 Al2 O12 92.13(9) . . ?
O11 Al2 O14 169.81(10) . . ?
O11 Al2 O15 88.13(9) . . ?
O12 Al2 O5 86.98(8) . . ?
O12 Al2 O15 168.76(10) . . ?
O13 Al2 O5 175.16(9) . . ?
O13 Al2 O11 93.01(9) . . ?
O13 Al2 O12 97.25(9) . . ?
O13 Al2 O14 96.06(9) . . ?
O13 Al2 O15 93.97(9) . . ?
O14 Al2 O5 86.17(9) . . ?
O14 Al2 O12 91.32(9) . . ?
O14 Al2 O15 86.63(10) . . ?
O15 Al2 O5 81.85(9) . . ?
S1 O1 Al1 119.95(11) . . ?
S3 O5 Al2 118.97(11) . . ?
C31 O9 Al1 134.83(17) . . ?
C2 O10 Al1 136.06(18) . . ?
C11 O11 Al2 133.88(18) . . ?
C22 O12 Al2 135.34(18) . . ?
Al1 O13 H13 100(2) . . ?
Al2 O13 Al1 138.42(11) . . ?
Al2 O13 H13 121(2) . . ?
Al1 O14 H14 113(4) 3_667 . ?
Al2 O14 Al1 140.23(12) . 3_667 ?
Al2 O14 H14 107(3) . . ?
C41 O15 Al2 129.9(2) . . ?
C44 O16 Al1 125.7(2) . . ?
C41 N1 C42 120.9(3) . . ?
C41 N1 C43 119.5(4) . . ?
C42 N1 C43 119.6(4) . . ?
C44 N2 C45 120.5(3) . . ?
C44 N2 C46 121.0(3) . . ?
C46 N2 C45 118.1(3) . . ?
C2 C1 S1 117.8(2) . . ?
C6 C1 S1 119.5(2) . . ?
C6 C1 C2 122.8(3) . . ?
O10 C2 C1 122.7(2) . . ?
O10 C2 C3 122.9(3) . . ?
C3 C2 C1 114.4(2) . . ?
C2 C3 S2 122.3(2) . . ?
C4 C3 S2 116.0(2) . . ?
C4 C3 C2 121.7(3) . . ?
C3 C4 H4 118.4 . . ?
C5 C4 C3 123.2(3) . . ?
C5 C4 H4 118.4 . . ?
C4 C5 C6 115.9(3) . . ?
C4 C5 C7 123.0(3) . . ?
C6 C5 C7 121.0(3) . . ?
C1 C6 C5 122.0(3) . . ?
C1 C6 H6 119.0 . . ?
C5 C6 H6 119.0 . . ?
C8 C7 C5 111.6(3) . . ?
C8 C7 C9 108.3(3) . . ?
C9 C7 C5 108.0(3) . . ?
C10 C7 C5 109.8(3) . . ?
C10 C7 C8 109.2(3) . . ?
C10 C7 C9 109.9(3) . . ?
C7 C8 H8A 109.5 . . ?
C7 C8 H8B 109.5 . . ?
C7 C8 H8C 109.5 . . ?
H8A C8 H8B 109.5 . . ?
H8A C8 H8C 109.5 . . ?
H8B C8 H8C 109.5 . . ?
C7 C9 H9A 109.5 . . ?
C7 C9 H9B 109.5 . . ?
C7 C9 H9C 109.5 . . ?
H9A C9 H9B 109.5 . . ?
H9A C9 H9C 109.5 . . ?
H9B C9 H9C 109.5 . . ?
C7 C10 H10A 109.5 . . ?
C7 C10 H10B 109.5 . . ?
C7 C10 H10C 109.5 . . ?
H10A C10 H10B 109.5 . . ?
H10A C10 H10C 109.5 . . ?
H10B C10 H10C 109.5 . . ?
O11 C11 C12 124.4(3) . . ?
O11 C11 C16 122.0(3) . . ?
C12 C11 C16 113.6(3) . . ?
C11 C12 S3 120.9(2) . . ?
C13 C12 S3 115.8(2) . . ?
C13 C12 C11 123.3(3) . . ?
C12 C13 H13A 119.3 . . ?
C14 C13 C12 121.5(3) . . ?
C14 C13 H13A 119.3 . . ?
C13 C14 C17 121.3(3) . . ?
C15 C14 C13 116.0(3) . . ?
C15 C14 C17 122.6(3) . . ?
C14 C15 H15 118.2 . . ?
C14 C15 C16 123.5(3) . . ?
C16 C15 H15 118.2 . . ?
C11 C16 S2 122.5(2) . . ?
C15 C16 S2 115.5(2) . . ?
C15 C16 C11 122.0(3) . . ?
C14 C17 C18A 111.4(4) . . ?
C18B C17 C14 110.4(5) . . ?
C18B C17 C19B 112.8(7) . . ?
C18B C17 C20B 111.8(8) . . ?
C19A C17 C14 109.2(4) . . ?
C19A C17 C18A 105.1(6) . . ?
C19B C17 C14 110.8(4) . . ?
C20A C17 C14 111.0(5) . . ?
C20A C17 C18A 105.8(7) . . ?
C20A C17 C19A 114.2(7) . . ?
C20B C17 C14 106.1(5) . . ?
C20B C17 C19B 104.7(7) . . ?
C17 C18A H18A 109.5 . . ?
C17 C18A H18B 109.5 . . ?
C17 C18A H18C 109.5 . . ?
H18A C18A H18B 109.5 . . ?
H18A C18A H18C 109.5 . . ?
H18B C18A H18C 109.5 . . ?
C17 C18B H18D 109.5 . . ?
C17 C18B H18E 109.5 . . ?
C17 C18B H18F 109.5 . . ?
H18D C18B H18E 109.5 . . ?
H18D C18B H18F 109.5 . . ?
H18E C18B H18F 109.5 . . ?
C17 C19A H19A 109.5 . . ?
C17 C19A H19B 109.5 . . ?
C17 C19A H19C 109.5 . . ?
H19A C19A H19B 109.5 . . ?
H19A C19A H19C 109.5 . . ?
H19B C19A H19C 109.5 . . ?
C17 C19B H19D 109.5 . . ?
C17 C19B H19E 109.5 . . ?
C17 C19B H19F 109.5 . . ?
H19D C19B H19E 109.5 . . ?
H19D C19B H19F 109.5 . . ?
H19E C19B H19F 109.5 . . ?
C17 C20A H20A 109.5 . . ?
C17 C20A H20B 109.5 . . ?
C17 C20A H20C 109.5 . . ?
H20A C20A H20B 109.5 . . ?
H20A C20A H20C 109.5 . . ?
H20B C20A H20C 109.5 . . ?
C17 C20B H20D 109.5 . . ?
C17 C20B H20E 109.5 . . ?
C17 C20B H20F 109.5 . . ?
H20D C20B H20E 109.5 . . ?
H20D C20B H20F 109.5 . . ?
H20E C20B H20F 109.5 . . ?
C22 C21 S3 117.1(2) . . ?
C26 C21 S3 119.7(2) . . ?
C26 C21 C22 123.2(3) . . ?
O12 C22 C21 121.5(3) . . ?
O12 C22 C23 124.3(3) . . ?
C23 C22 C21 114.2(3) . . ?
C22 C23 S4 121.4(2) . . ?
C24 C23 S4 116.8(2) . . ?
C24 C23 C22 121.6(3) . . ?
C23 C24 H24 118.5 . . ?
C25 C24 C23 123.0(3) . . ?
C25 C24 H24 118.5 . . ?
C24 C25 C27 122.8(3) . . ?
C26 C25 C24 116.2(3) . . ?
C26 C25 C27 121.0(3) . . ?
C21 C26 C25 121.7(3) . . ?
C21 C26 H26 119.2 . . ?
C25 C26 H26 119.2 . . ?
C25 C27 C28A 108.2(4) . . ?
C25 C27 C29B 105.0(5) . . ?
C28B C27 C25 116.1(6) . . ?
C28B C27 C29B 109.6(10) . . ?
C28B C27 C30B 114.6(10) . . ?
C29A C27 C25 106.9(4) . . ?
C29A C27 C28A 107.8(6) . . ?
C30A C27 C25 114.3(4) . . ?
C30A C27 C28A 103.9(6) . . ?
C30A C27 C29A 115.4(6) . . ?
C30B C27 C25 109.3(6) . . ?
C30B C27 C29B 100.7(10) . . ?
C27 C28A H28A 109.5 . . ?
C27 C28A H28B 109.5 . . ?
C27 C28A H28C 109.5 . . ?
H28A C28A H28B 109.5 . . ?
H28A C28A H28C 109.5 . . ?
H28B C28A H28C 109.5 . . ?
C27 C28B H28D 109.5 . . ?
C27 C28B H28E 109.5 . . ?
C27 C28B H28F 109.5 . . ?
H28D C28B H28E 109.5 . . ?
H28D C28B H28F 109.5 . . ?
H28E C28B H28F 109.5 . . ?
C27 C29A H29A 109.5 . . ?
C27 C29A H29B 109.5 . . ?
C27 C29A H29C 109.5 . . ?
H29A C29A H29B 109.5 . . ?
H29A C29A H29C 109.5 . . ?
H29B C29A H29C 109.5 . . ?
C27 C29B H29D 109.5 . . ?
C27 C29B H29E 109.5 . . ?
C27 C29B H29F 109.5 . . ?
H29D C29B H29E 109.5 . . ?
H29D C29B H29F 109.5 . . ?
H29E C29B H29F 109.5 . . ?
C27 C30A H30A 109.5 . . ?
C27 C30A H30B 109.5 . . ?
C27 C30A H30C 109.5 . . ?
H30A C30A H30B 109.5 . . ?
H30A C30A H30C 109.5 . . ?
H30B C30A H30C 109.5 . . ?
C27 C30B H30D 109.5 . . ?
C27 C30B H30E 109.5 . . ?
C27 C30B H30F 109.5 . . ?
H30D C30B H30E 109.5 . . ?
H30D C30B H30F 109.5 . . ?
H30E C30B H30F 109.5 . . ?
O9 C31 C32 121.6(2) . . ?
O9 C31 C36 125.1(2) . . ?
C36 C31 C32 113.3(2) . . ?
C31 C32 S4 122.2(2) . . ?
C33 C32 S4 115.6(2) . . ?
C33 C32 C31 122.2(3) . . ?
C32 C33 H33 118.5 . . ?
C32 C33 C34 122.9(3) . . ?
C34 C33 H33 118.5 . . ?
C33 C34 C37 121.0(3) . . ?
C35 C34 C33 116.2(3) . . ?
C35 C34 C37 122.5(3) . . ?
C34 C35 H35 119.0 . . ?
C34 C35 C36 121.9(3) . . ?
C36 C35 H35 119.0 . . ?
C31 C36 S1 120.5(2) . . ?
C35 C36 S1 115.9(2) . . ?
C35 C36 C31 123.4(3) . . ?
C34 C37 C38 110.2(3) . . ?
C39 C37 C34 107.8(3) . . ?
C39 C37 C38 109.1(4) . . ?
C40 C37 C34 112.5(3) . . ?
C40 C37 C38 107.7(4) . . ?
C40 C37 C39 109.6(4) . . ?
C37 C38 H38A 109.5 . . ?
C37 C38 H38B 109.5 . . ?
C37 C38 H38C 109.5 . . ?
H38A C38 H38B 109.5 . . ?
H38A C38 H38C 109.5 . . ?
H38B C38 H38C 109.5 . . ?
C37 C39 H39A 109.5 . . ?
C37 C39 H39B 109.5 . . ?
C37 C39 H39C 109.5 . . ?
H39A C39 H39B 109.5 . . ?
H39A C39 H39C 109.5 . . ?
H39B C39 H39C 109.5 . . ?
C37 C40 H40A 109.5 . . ?
C37 C40 H40B 109.5 . . ?
C37 C40 H40C 109.5 . . ?
H40A C40 H40B 109.5 . . ?
H40A C40 H40C 109.5 . . ?
H40B C40 H40C 109.5 . . ?
O15 C41 N1 122.9(3) . . ?
O15 C41 H41 118.6 . . ?
N1 C41 H41 118.6 . . ?
N1 C42 H42A 109.5 . . ?
N1 C42 H42B 109.5 . . ?
N1 C42 H42C 109.5 . . ?
H42A C42 H42B 109.5 . . ?
H42A C42 H42C 109.5 . . ?
H42B C42 H42C 109.5 . . ?
N1 C43 H43A 109.5 . . ?
N1 C43 H43B 109.5 . . ?
N1 C43 H43C 109.5 . . ?
H43A C43 H43B 109.5 . . ?
H43A C43 H43C 109.5 . . ?
H43B C43 H43C 109.5 . . ?
O16 C44 N2 122.6(3) . . ?
O16 C44 H44 118.7 . . ?
N2 C44 H44 118.7 . . ?
N2 C45 H45A 109.5 . . ?
N2 C45 H45B 109.5 . . ?
N2 C45 H45C 109.5 . . ?
H45A C45 H45B 109.5 . . ?
H45A C45 H45C 109.5 . . ?
H45B C45 H45C 109.5 . . ?
N2 C46 H46A 109.5 . . ?
N2 C46 H46B 109.5 . . ?
N2 C46 H46C 109.5 . . ?
H46A C46 H46B 109.5 . . ?
H46A C46 H46C 109.5 . . ?
H46B C46 H46C 109.5 . . ?

loop_
_geom_bond_atom_site_label_1
_geom_bond_atom_site_label_2
_geom_bond_distance
_geom_bond_site_symmetry_2
_geom_bond_publ_flag
S1 O1 1.4648(19) . ?
S1 O2 1.429(2) . ?
S1 C1 1.742(3) . ?
S1 C36 1.755(3) . ?
S2 O3 1.437(2) . ?
S2 O4 1.439(2) . ?
S2 C3 1.779(3) . ?
S2 C16 1.769(3) . ?
S3 O5 1.464(2) . ?
S3 O6 1.429(2) . ?
S3 C12 1.749(3) . ?
S3 C21 1.743(3) . ?
S4 O7 1.429(2) . ?
S4 O8 1.442(2) . ?
S4 C23 1.772(3) . ?
S4 C32 1.766(3) . ?
Al1 O1 2.068(2) . ?
Al1 O9 1.837(2) . ?
Al1 O10 1.8799(19) . ?
Al1 O13 1.848(2) . ?
Al1 O14 1.871(2) 3_667 ?
Al1 O16 1.928(2) . ?
Al2 O5 2.107(2) . ?
Al2 O11 1.8428(19) . ?
Al2 O12 1.881(2) . ?
Al2 O13 1.827(2) . ?
Al2 O14 1.849(2) . ?
Al2 O15 1.927(2) . ?
O9 C31 1.285(3) . ?
O10 C2 1.299(3) . ?
O11 C11 1.287(3) . ?
O12 C22 1.303(3) . ?
O13 H13 0.932(10) . ?
O14 H14 0.942(10) . ?
O15 C41 1.223(4) . ?
O16 C44 1.247(3) . ?
N1 C41 1.318(4) . ?
N1 C42 1.427(5) . ?
N1 C43 1.447(5) . ?
N2 C44 1.314(4) . ?
N2 C45 1.458(4) . ?
N2 C46 1.450(5) . ?
C1 C2 1.421(4) . ?
C1 C6 1.381(4) . ?
C2 C3 1.411(4) . ?
C3 C4 1.387(4) . ?
C4 H4 0.9300 . ?
C4 C5 1.384(4) . ?
C5 C6 1.392(4) . ?
C5 C7 1.538(4) . ?
C6 H6 0.9300 . ?
C7 C8 1.523(5) . ?
C7 C9 1.537(5) . ?
C7 C10 1.521(5) . ?
C8 H8A 0.9600 . ?
C8 H8B 0.9600 . ?
C8 H8C 0.9600 . ?
C9 H9A 0.9600 . ?
C9 H9B 0.9600 . ?
C9 H9C 0.9600 . ?
C10 H10A 0.9600 . ?
C10 H10B 0.9600 . ?
C10 H10C 0.9600 . ?
C11 C12 1.420(4) . ?
C11 C16 1.420(4) . ?
C12 C13 1.391(4) . ?
C13 H13A 0.9300 . ?
C13 C14 1.391(4) . ?
C14 C15 1.379(4) . ?
C14 C17 1.537(4) . ?
C15 H15 0.9300 . ?
C15 C16 1.383(4) . ?
C17 C18A 1.539(6) . ?
C17 C18B 1.502(7) . ?
C17 C19A 1.536(6) . ?
C17 C19B 1.536(6) . ?
C17 C20A 1.507(6) . ?
C17 C20B 1.530(7) . ?
C18A H18A 0.9600 . ?
C18A H18B 0.9600 . ?
C18A H18C 0.9600 . ?
C18B H18D 0.9600 . ?
C18B H18E 0.9600 . ?
C18B H18F 0.9600 . ?
C19A H19A 0.9600 . ?
C19A H19B 0.9600 . ?
C19A H19C 0.9600 . ?
C19B H19D 0.9600 . ?
C19B H19E 0.9600 . ?
C19B H19F 0.9600 . ?
C20A H20A 0.9600 . ?
C20A H20B 0.9600 . ?
C20A H20C 0.9600 . ?
C20B H20D 0.9600 . ?
C20B H20E 0.9600 . ?
C20B H20F 0.9600 . ?
C21 C22 1.423(4) . ?
C21 C26 1.378(4) . ?
C22 C23 1.405(4) . ?
C23 C24 1.395(4) . ?
C24 H24 0.9300 . ?
C24 C25 1.386(4) . ?
C25 C26 1.385(4) . ?
C25 C27 1.537(5) . ?
C26 H26 0.9300 . ?
C27 C28A 1.551(6) . ?
C27 C28B 1.497(7) . ?
C27 C29A 1.516(6) . ?
C27 C29B 1.541(7) . ?
C27 C30A 1.496(6) . ?
C27 C30B 1.501(7) . ?
C28A H28A 0.9600 . ?
C28A H28B 0.9600 . ?
C28A H28C 0.9600 . ?
C28B H28D 0.9600 . ?
C28B H28E 0.9600 . ?
C28B H28F 0.9600 . ?
C29A H29A 0.9600 . ?
C29A H29B 0.9600 . ?
C29A H29C 0.9600 . ?
C29B H29D 0.9600 . ?
C29B H29E 0.9600 . ?
C29B H29F 0.9600 . ?
C30A H30A 0.9600 . ?
C30A H30B 0.9600 . ?
C30A H30C 0.9600 . ?
C30B H30D 0.9600 . ?
C30B H30E 0.9600 . ?
C30B H30F 0.9600 . ?
C31 C32 1.432(4) . ?
C31 C36 1.420(4) . ?
C32 C33 1.389(4) . ?
C33 H33 0.9300 . ?
C33 C34 1.390(4) . ?
C34 C35 1.385(4) . ?
C34 C37 1.532(4) . ?
C35 H35 0.9300 . ?
C35 C36 1.392(4) . ?
C37 C38 1.536(6) . ?
C37 C39 1.518(6) . ?
C37 C40 1.511(5) . ?
C38 H38A 0.9600 . ?
C38 H38B 0.9600 . ?
C38 H38C 0.9600 . ?
C39 H39A 0.9600 . ?
C39 H39B 0.9600 . ?
C39 H39C 0.9600 . ?
C40 H40A 0.9600 . ?
C40 H40B 0.9600 . ?
C40 H40C 0.9600 . ?
C41 H41 0.9300 . ?
C42 H42A 0.9600 . ?
C42 H42B 0.9600 . ?
C42 H42C 0.9600 . ?
C43 H43A 0.9600 . ?
C43 H43B 0.9600 . ?
C43 H43C 0.9600 . ?
C44 H44 0.9300 . ?
C45 H45A 0.9600 . ?
C45 H45B 0.9600 . ?
C45 H45C 0.9600 . ?
C46 H46A 0.9600 . ?
C46 H46B 0.9600 . ?
C46 H46C 0.9600 . ?

loop_
_geom_torsion_atom_site_label_1
_geom_torsion_atom_site_label_2
_geom_torsion_atom_site_label_3
_geom_torsion_atom_site_label_4
_geom_torsion
_geom_torsion_site_symmetry_1
_geom_torsion_site_symmetry_2
_geom_torsion_site_symmetry_3
_geom_torsion_site_symmetry_4
_geom_torsion_publ_flag
S1 C1 C2 O10 2.8(4) . . . . ?
S1 C1 C2 C3 -178.6(2) . . . . ?
S1 C1 C6 C5 179.8(2) . . . . ?
S2 C3 C4 C5 -179.8(3) . . . . ?
S3 C12 C13 C14 -179.6(2) . . . . ?
S3 C21 C22 O12 2.5(4) . . . . ?
S3 C21 C22 C23 -179.2(2) . . . . ?
S3 C21 C26 C25 -179.7(3) . . . . ?
S4 C23 C24 C25 -174.2(3) . . . . ?
S4 C32 C33 C34 176.8(2) . . . . ?
Al1 O9 C31 C32 169.40(19) . . . . ?
Al1 O9 C31 C36 -11.7(4) . . . . ?
Al1 O10 C2 C1 -30.7(4) . . . . ?
Al1 O10 C2 C3 150.8(2) . . . . ?
Al1 O16 C44 N2 -169.9(2) . . . . ?
Al2 O11 C11 C12 -23.1(4) . . . . ?
Al2 O11 C11 C16 159.8(2) . . . . ?
Al2 O12 C22 C21 -39.7(4) . . . . ?
Al2 O12 C22 C23 142.1(2) . . . . ?
Al2 O15 C41 N1 -176.4(2) . . . . ?
O1 S1 C1 C2 40.4(3) . . . . ?
O1 S1 C1 C6 -140.0(2) . . . . ?
O1 S1 C36 C31 -22.7(2) . . . . ?
O1 S1 C36 C35 154.0(2) . . . . ?
O1 Al1 O9 C31 32.5(2) . . . . ?
O1 Al1 O10 C2 11.7(3) . . . . ?
O2 S1 O1 Al1 177.79(11) . . . . ?
O2 S1 C1 C2 166.6(2) . . . . ?
O2 S1 C1 C6 -13.8(3) . . . . ?
O2 S1 C36 C31 -149.2(2) . . . . ?
O2 S1 C36 C35 27.4(3) . . . . ?
O3 S2 C3 C2 -48.9(3) . . . . ?
O3 S2 C3 C4 132.5(2) . . . . ?
O3 S2 C16 C11 26.4(3) . . . . ?
O3 S2 C16 C15 -150.7(2) . . . . ?
O4 S2 C3 C2 -175.9(2) . . . . ?
O4 S2 C3 C4 5.5(3) . . . . ?
O4 S2 C16 C11 154.0(2) . . . . ?
O4 S2 C16 C15 -23.1(3) . . . . ?
O5 S3 C12 C11 -18.6(3) . . . . ?
O5 S3 C12 C13 160.8(2) . . . . ?
O5 S3 C21 C22 45.4(2) . . . . ?
O5 S3 C21 C26 -136.5(2) . . . . ?
O5 Al2 O11 C11 43.1(2) . . . . ?
O5 Al2 O12 C22 21.1(2) . . . . ?
O5 Al2 O14 Al1 167.89(19) . . . 3_667 ?
O6 S3 O5 Al2 175.60(12) . . . . ?
O6 S3 C12 C11 -146.5(2) . . . . ?
O6 S3 C12 C13 33.0(3) . . . . ?
O6 S3 C21 C22 172.1(2) . . . . ?
O6 S3 C21 C26 -9.8(3) . . . . ?
O7 S4 C23 C22 -46.0(3) . . . . ?
O7 S4 C23 C24 129.8(2) . . . . ?
O7 S4 C32 C31 27.8(3) . . . . ?
O7 S4 C32 C33 -148.8(2) . . . . ?
O8 S4 C23 C22 -172.7(2) . . . . ?
O8 S4 C23 C24 3.1(3) . . . . ?
O8 S4 C32 C31 155.1(2) . . . . ?
O8 S4 C32 C33 -21.5(3) . . . . ?
O9 Al1 O10 C2 97.7(3) . . . . ?
O9 Al1 O13 Al2 46.14(17) . . . . ?
O9 C31 C32 S4 1.7(4) . . . . ?
O9 C31 C32 C33 178.1(3) . . . . ?
O9 C31 C36 S1 -1.2(4) . . . . ?
O9 C31 C36 C35 -177.5(3) . . . . ?
O10 Al1 O9 C31 -55.1(3) . . . . ?
O10 Al1 O13 Al2 -47.35(17) . . . . ?
O10 C2 C3 S2 -2.2(4) . . . . ?
O10 C2 C3 C4 176.4(3) . . . . ?
O11 Al2 O12 C22 105.4(2) . . . . ?
O11 Al2 O13 Al1 63.53(17) . . . . ?
O11 Al2 O14 Al1 145.0(5) . . . 3_667 ?
O11 C11 C12 S3 0.1(4) . . . . ?
O11 C11 C12 C13 -179.3(3) . . . . ?
O11 C11 C16 S2 2.9(4) . . . . ?
O11 C11 C16 C15 179.8(3) . . . . ?
O12 Al2 O11 C11 -43.6(3) . . . . ?
O12 Al2 O13 Al1 -29.00(17) . . . . ?
O12 Al2 O14 Al1 -105.23(19) . . . 3_667 ?
O12 C22 C23 S4 -8.9(4) . . . . ?
O12 C22 C23 C24 175.6(3) . . . . ?
O13 Al1 O9 C31 -146.8(2) . . . . ?
O13 Al1 O10 C2 -168.1(3) . . . . ?
O13 Al2 O11 C11 -141.0(2) . . . . ?
O13 Al2 O12 C22 -161.3(2) . . . . ?
O13 Al2 O14 Al1 -7.8(2) . . . 3_667 ?
O14 Al1 O9 C31 118.6(2) 3_667 . . . ?
O14 Al1 O13 Al2 138.03(16) 3_667 . . . ?
O14 Al2 O11 C11 66.1(7) . . . . ?
O14 Al2 O12 C22 -65.0(3) . . . . ?
O14 Al2 O13 Al1 -121.12(16) . . . . ?
O15 Al2 O11 C11 125.1(3) . . . . ?
O15 Al2 O12 C22 14.3(6) . . . . ?
O15 Al2 O13 Al1 151.86(16) . . . . ?
O15 Al2 O14 Al1 85.8(2) . . . 3_667 ?
O16 Al1 O9 C31 48.9(6) . . . . ?
O16 Al1 O10 C2 -70.7(3) . . . . ?
O16 Al1 O13 Al2 -137.11(16) . . . . ?
C1 S1 O1 Al1 -60.57(16) . . . . ?
C1 S1 C36 C31 92.6(2) . . . . ?
C1 S1 C36 C35 -90.8(2) . . . . ?
C1 C2 C3 S2 179.1(2) . . . . ?
C1 C2 C3 C4 -2.3(4) . . . . ?
C2 C1 C6 C5 -0.6(5) . . . . ?
C2 C3 C4 C5 1.6(5) . . . . ?
C3 S2 C16 C11 -94.1(2) . . . . ?
C3 S2 C16 C15 88.9(2) . . . . ?
C3 C4 C5 C6 -0.2(5) . . . . ?
C3 C4 C5 C7 -179.6(3) . . . . ?
C4 C5 C6 C1 -0.3(4) . . . . ?
C4 C5 C7 C8 -0.7(5) . . . . ?
C4 C5 C7 C9 118.3(3) . . . . ?
C4 C5 C7 C10 -121.8(4) . . . . ?
C6 C1 C2 O10 -176.8(3) . . . . ?
C6 C1 C2 C3 1.9(4) . . . . ?
C6 C5 C7 C8 180.0(3) . . . . ?
C6 C5 C7 C9 -61.0(4) . . . . ?
C6 C5 C7 C10 58.8(4) . . . . ?
C7 C5 C6 C1 179.1(3) . . . . ?
C11 C12 C13 C14 -0.2(5) . . . . ?
C12 S3 O5 Al2 52.32(16) . . . . ?
C12 S3 C21 C22 -70.1(2) . . . . ?
C12 S3 C21 C26 108.0(3) . . . . ?
C12 C11 C16 S2 -174.5(2) . . . . ?
C12 C11 C16 C15 2.4(4) . . . . ?
C12 C13 C14 C15 2.1(5) . . . . ?
C12 C13 C14 C17 -179.1(3) . . . . ?
C13 C14 C15 C16 -1.7(5) . . . . ?
C13 C14 C17 C18A -178.3(6) . . . . ?
C13 C14 C17 C18B 134.2(8) . . . . ?
C13 C14 C17 C19A 66.1(7) . . . . ?
C13 C14 C17 C19B 8.5(7) . . . . ?
C13 C14 C17 C20A -60.7(8) . . . . ?
C13 C14 C17 C20B -104.6(7) . . . . ?
C14 C15 C16 S2 176.5(3) . . . . ?
C14 C15 C16 C11 -0.6(5) . . . . ?
C15 C14 C17 C18A 0.5(7) . . . . ?
C15 C14 C17 C18B -47.0(9) . . . . ?
C15 C14 C17 C19A -115.1(6) . . . . ?
C15 C14 C17 C19B -172.7(6) . . . . ?
C15 C14 C17 C20A 118.1(7) . . . . ?
C15 C14 C17 C20B 74.2(7) . . . . ?
C16 S2 C3 C2 71.8(3) . . . . ?
C16 S2 C3 C4 -106.9(2) . . . . ?
C16 C11 C12 S3 177.4(2) . . . . ?
C16 C11 C12 C13 -2.0(4) . . . . ?
C17 C14 C15 C16 179.5(3) . . . . ?
C21 S3 O5 Al2 -62.46(15) . . . . ?
C21 S3 C12 C11 95.7(2) . . . . ?
C21 S3 C12 C13 -84.9(2) . . . . ?
C21 C22 C23 S4 172.8(2) . . . . ?
C21 C22 C23 C24 -2.7(4) . . . . ?
C22 C21 C26 C25 -1.7(5) . . . . ?
C22 C23 C24 C25 1.6(5) . . . . ?
C23 S4 C32 C31 -91.4(2) . . . . ?
C23 S4 C32 C33 91.9(2) . . . . ?
C23 C24 C25 C26 -0.3(5) . . . . ?
C23 C24 C25 C27 178.3(3) . . . . ?
C24 C25 C26 C21 0.3(5) . . . . ?
C24 C25 C27 C28A -121.8(5) . . . . ?
C24 C25 C27 C28B 171.5(10) . . . . ?
C24 C25 C27 C29A 122.3(6) . . . . ?
C24 C25 C27 C29B 50.3(8) . . . . ?
C24 C25 C27 C30A -6.7(7) . . . . ?
C24 C25 C27 C30B -57.0(10) . . . . ?
C26 C21 C22 O12 -175.5(3) . . . . ?
C26 C21 C22 C23 2.8(4) . . . . ?
C26 C25 C27 C28A 56.6(6) . . . . ?
C26 C25 C27 C28B -10.1(11) . . . . ?
C26 C25 C27 C29A -59.3(6) . . . . ?
C26 C25 C27 C29B -131.3(7) . . . . ?
C26 C25 C27 C30A 171.8(6) . . . . ?
C26 C25 C27 C30B 121.4(9) . . . . ?
C27 C25 C26 C21 -178.2(3) . . . . ?
C31 C32 C33 C34 0.2(5) . . . . ?
C32 S4 C23 C22 73.7(3) . . . . ?
C32 S4 C23 C24 -110.5(2) . . . . ?
C32 C31 C36 S1 177.80(19) . . . . ?
C32 C31 C36 C35 1.5(4) . . . . ?
C32 C33 C34 C35 0.0(5) . . . . ?
C32 C33 C34 C37 -174.4(3) . . . . ?
C33 C34 C35 C36 0.5(5) . . . . ?
C33 C34 C37 C38 -43.7(5) . . . . ?
C33 C34 C37 C39 75.2(5) . . . . ?
C33 C34 C37 C40 -163.9(4) . . . . ?
C34 C35 C36 S1 -177.8(2) . . . . ?
C34 C35 C36 C31 -1.3(5) . . . . ?
C35 C34 C37 C38 142.2(4) . . . . ?
C35 C34 C37 C39 -98.8(5) . . . . ?
C35 C34 C37 C40 22.0(5) . . . . ?
C36 S1 O1 Al1 55.19(15) . . . . ?
C36 S1 C1 C2 -74.5(2) . . . . ?
C36 S1 C1 C6 105.1(2) . . . . ?
C36 C31 C32 S4 -177.3(2) . . . . ?
C36 C31 C32 C33 -0.9(4) . . . . ?
C37 C34 C35 C36 174.8(3) . . . . ?
C42 N1 C41 O15 0.5(6) . . . . ?
C43 N1 C41 O15 -177.2(4) . . . . ?
C45 N2 C44 O16 177.1(3) . . . . ?
C46 N2 C44 O16 4.9(5) . . . . ?

loop_
_exptl_oxdiff_crystal_face_indexfrac_h
_exptl_oxdiff_crystal_face_indexfrac_k
_exptl_oxdiff_crystal_face_indexfrac_l
_exptl_oxdiff_crystal_face_x
_exptl_oxdiff_crystal_face_y
_exptl_oxdiff_crystal_face_z
0.0000 -1.0000 -0.0000 -0.0045 -0.0233 0.0199
2.0000 0.0000 -1.0000 0.0116 0.0647 0.0783
-2.0000 -0.0000 1.0000 -0.0116 -0.0647 -0.0783
0.0000 -1.0000 -1.0000 0.0316 -0.0277 0.0230
-0.0000 1.0000 1.0000 -0.0316 0.0277 -0.0230
1.0000 -1.0000 0.0000 -0.0168 0.0112 0.0575
-17.0000 16.0000 -0.0000 0.2815 -0.2145 -0.9574
-1.0000 -22.0000 20.0000 -0.8112 -0.4590 0.3371
1.0000 22.0000 -20.0000 0.8112 0.4590 -0.3371
-16.0000 9.0000 20.0000 -0.4862 -0.2552 -0.8434

loop_
_smtbx_masks_void_nr
_smtbx_masks_void_average_x
_smtbx_masks_void_average_y
_smtbx_masks_void_average_z
_smtbx_masks_void_volume
_smtbx_masks_void_count_electrons
_smtbx_masks_void_content
1 -0.384 0.000 0.000 788.6 147.3 ?
2 -0.519 0.500 0.500 788.6 147.3 ?
